data_2210106
loop_
_publ_author_name
'Sundar, T. V.'
'Parthasarathi, V.'
'Bansal, Ranju'
'Sridhar, B.'

_publ_section_title
;
 Dimethyl
 4-[4-(benzoyloxy)phenyl]-2,6-dimethyl-1,4-dihydropyridine-3,5-dicarboxylate
;
_journal_coeditor_code BT2151
_journal_issue 9
_journal_name_full 'Acta Crystallographica Section E'
_journal_page_first o3701
_journal_page_last o3703
_journal_paper_doi 10.1107/S1600536806030066
_journal_volume 62
_journal_year 2006
_chemical_formula_iupac 'C24 H23 N O6'
_chemical_formula_moiety 'C24 H23 N O6'
_chemical_formula_sum 'C24 H23 N O6'
_chemical_formula_weight 421.43
_chemical_melting_point .438E-305
_chemical_name_systematic
;
Dimethyl
2,6-dimethyl-4-[4-(benzoyloxy)phenyl]-1,4-dihydropyridine-3,5-dicarboxylate
;
_space_group_IT_number 14
_symmetry_cell_setting monoclinic
_symmetry_space_group_name_Hall '-P 2yn'
_symmetry_space_group_name_H-M 'P 1 21/n 1'
_atom_sites_solution_hydrogens geom
_atom_sites_solution_primary direct
_atom_sites_solution_secondary difmap
_audit_creation_method SHELXL-97
_cell_angle_alpha 90.00
_cell_angle_beta 94.6420(10)
_cell_angle_gamma 90.00
_cell_formula_units_Z 4
_cell_length_a 7.8943(6)
_cell_length_b 10.6426(8)
_cell_length_c 25.7386(18)
_cell_measurement_reflns_used 3795
_cell_measurement_temperature 273(2)
_cell_measurement_theta_max 42.711
_cell_measurement_theta_min 4.973
_cell_volume 2155.4(3)
_computing_cell_refinement 'SAINT (Bruker, 2000)'
_computing_data_collection 'SMART (Bruker, 2000)'
_computing_data_reduction SAINT
_computing_molecular_graphics 'ORTEP-3 (Farrugia, 1997) and PLATON (Spek, 2003)'
_computing_publication_material 'SHELXL97 and PARST (Nardelli, 1995)'
_computing_structure_refinement 'SHELXL97 (Sheldrick, 1997)'
_computing_structure_solution 'SHELXS97 (Sheldrick, 1997)'
_diffrn_ambient_temperature 273(2)
_diffrn_measured_fraction_theta_full 1.000
_diffrn_measured_fraction_theta_max 1.000
_diffrn_measurement_device 'Bruker SMART APEX CCD area-detector'
_diffrn_measurement_device_type 'Bruker SMART CCD area-detector'
_diffrn_measurement_method \w
_diffrn_radiation_monochromator graphite
_diffrn_radiation_source 'fine-focus sealed tube'
_diffrn_radiation_type MoK\a
_diffrn_radiation_wavelength 0.71073
_diffrn_reflns_av_R_equivalents 0.0319
_diffrn_reflns_av_sigmaI/netI 0.0252
_diffrn_reflns_limit_h_max 9
_diffrn_reflns_limit_h_min -9
_diffrn_reflns_limit_k_max 12
_diffrn_reflns_limit_k_min -12
_diffrn_reflns_limit_l_max 30
_diffrn_reflns_limit_l_min -30
_diffrn_reflns_number 20310
_diffrn_reflns_theta_full 25.00
_diffrn_reflns_theta_max 25.00
_diffrn_reflns_theta_min 1.59
_exptl_absorpt_coefficient_mu 0.094
_exptl_absorpt_correction_type none
_exptl_crystal_colour brown
_exptl_crystal_density_diffrn 1.299
_exptl_crystal_density_method 'not measured'
_exptl_crystal_description block
_exptl_crystal_F_000 888
_exptl_crystal_size_max 0.09
_exptl_crystal_size_mid 0.08
_exptl_crystal_size_min 0.04
_refine_diff_density_max 0.196
_refine_diff_density_min -0.134
_refine_ls_extinction_method none
_refine_ls_goodness_of_fit_ref 1.035
_refine_ls_hydrogen_treatment mixed
_refine_ls_matrix_type full
_refine_ls_number_parameters 288
_refine_ls_number_reflns 3799
_refine_ls_number_restraints 0
_refine_ls_restrained_S_all 1.035
_refine_ls_R_factor_all 0.0721
_refine_ls_R_factor_gt 0.0496
_refine_ls_shift/su_max 0.000
_refine_ls_shift/su_mean 0.000
_refine_ls_structure_factor_coef Fsqd
_refine_ls_weighting_details 'calc w=1/[\s^2^(Fo^2^)+(0.0645P)^2^+0.4502P] where P=(Fo^2^+2Fc^2^)/3'
_refine_ls_weighting_scheme calc
_refine_ls_wR_factor_gt 0.1236
_refine_ls_wR_factor_ref 0.1340
_reflns_number_gt 2786
_reflns_number_total 3799
_reflns_threshold_expression I>2\s(I)
_cod_data_source_file bt2151.cif
_cod_data_source_block I
_cod_original_sg_symbol_H-M 'P 21/n'
_cod_database_code 2210106
_cod_database_fobs_code 2210106

loop_
_symmetry_equiv_pos_as_xyz
'x, y, z'
'-x+1/2, y+1/2, -z+1/2'
'-x, -y, -z'
'x-1/2, -y-1/2, z-1/2'

loop_
_atom_site_type_symbol
_atom_site_label
_atom_site_fract_x
_atom_site_fract_y
_atom_site_fract_z
_atom_site_U_iso_or_equiv
_atom_site_adp_type
_atom_site_calc_flag
_atom_site_refinement_flags
_atom_site_occupancy
C C2 0.5430(3) 0.4695(2) 0.28211(8) 0.0558(5) Uani d . 1
C C3 0.4850(2) 0.41145(19) 0.23784(7) 0.0487(5) Uani d . 1
C C4 0.4420(2) 0.48486(17) 0.18774(7) 0.0437(4) Uani d . 1
H H4 0.3329 0.4542 0.1718 0.052 Uiso calc R 1
C C5 0.4247(2) 0.62447(17) 0.19829(7) 0.0443(4) Uani d . 1
C C6 0.4851(3) 0.67603(19) 0.24388(8) 0.0507(5) Uani d . 1
C C7 0.5772(2) 0.46038(16) 0.14990(7) 0.0426(4) Uani d . 1
C C8 0.7397(2) 0.50833(17) 0.16007(7) 0.0469(5) Uani d . 1
H H8 0.7625 0.5615 0.1884 0.056 Uiso calc R 1
C C9 0.8687(3) 0.47870(18) 0.12892(8) 0.0514(5) Uani d . 1
H H9 0.9774 0.5114 0.1361 0.062 Uiso calc R 1
C C10 0.8336(3) 0.4007(2) 0.08746(8) 0.0544(5) Uani d . 1
C C11 0.6722(3) 0.3561(2) 0.07468(8) 0.0648(6) Uani d . 1
H H11 0.6492 0.3061 0.0453 0.078 Uiso calc R 1
C C12 0.5448(3) 0.3869(2) 0.10613(8) 0.0577(5) Uani d . 1
H H12 0.4351 0.3575 0.0976 0.069 Uiso calc R 1
C C13 0.6016(4) 0.4091(3) 0.33319(9) 0.0832(8) Uani d . 1
H H13A 0.5070 0.3688 0.3475 0.125 Uiso calc R 1
H H13B 0.6475 0.4722 0.3570 0.125 Uiso calc R 1
H H13C 0.6876 0.3479 0.3277 0.125 Uiso calc R 1
C C14 0.4709(3) 0.2739(2) 0.23510(9) 0.0607(6) Uani d . 1
C C15 0.3800(4) 0.1030(2) 0.18143(12) 0.0936(9) Uani d . 1
H H15A 0.4929 0.0689 0.1831 0.140 Uiso calc R 1
H H15B 0.3240 0.0872 0.1475 0.140 Uiso calc R 1
H H15C 0.3173 0.0639 0.2075 0.140 Uiso calc R 1
C C16 0.4879(3) 0.8118(2) 0.25817(10) 0.0733(7) Uani d . 1
H H16A 0.5900 0.8497 0.2476 0.110 Uiso calc R 1
H H16B 0.4847 0.8202 0.2952 0.110 Uiso calc R 1
H H16C 0.3909 0.8531 0.2409 0.110 Uiso calc R 1
C C17 0.3487(2) 0.70276(19) 0.15583(7) 0.0493(5) Uani d . 1
C C18 0.1903(3) 0.6963(2) 0.07367(9) 0.0766(7) Uani d . 1
H H18A 0.0957 0.7435 0.0845 0.115 Uiso calc R 1
H H18 0.1506 0.6364 0.0476 0.115 Uiso calc R 1
H H18C 0.2699 0.7524 0.0595 0.115 Uiso calc R 1
C C19 1.0314(3) 0.2515(2) 0.06369(8) 0.0581(5) Uani d . 1
C C20 1.1522(3) 0.2190(2) 0.02495(8) 0.0548(5) Uani d . 1
C C21 1.1932(3) 0.0940(2) 0.01905(10) 0.0756(7) Uani d . 1
H H21 1.1500 0.0336 0.0405 0.091 Uiso calc R 1
C C22 1.2980(4) 0.0589(3) -0.01851(12) 0.0905(9) Uani d . 1
H H22 1.3224 -0.0256 -0.0232 0.109 Uiso calc R 1
C C23 1.3668(3) 0.1483(3) -0.04913(10) 0.0840(8) Uani d . 1
H H23 1.4389 0.1242 -0.0742 0.101 Uiso calc R 1
C C24 1.3297(3) 0.2718(3) -0.04292(9) 0.0768(7) Uani d . 1
H H24 1.3771 0.3320 -0.0635 0.092 Uiso calc R 1
C C25 1.2218(3) 0.3080(2) -0.00617(8) 0.0638(6) Uani d . 1
H H25 1.1958 0.3925 -0.0023 0.077 Uiso calc R 1
N N1 0.5513(2) 0.59885(19) 0.28326(7) 0.0618(5) Uani d . 1
H H1 0.585(3) 0.629(2) 0.3113(9) 0.068(7) Uiso d . 1
O O1 0.5225(3) 0.19990(17) 0.26785(8) 0.1091(7) Uani d . 1
O O2 0.3886(2) 0.23626(13) 0.19058(6) 0.0697(4) Uani d . 1
O O3 0.3508(2) 0.81515(15) 0.15213(6) 0.0833(5) Uani d . 1
O O4 0.27200(18) 0.63135(13) 0.11766(5) 0.0595(4) Uani d . 1
O O5 0.96468(19) 0.36720(14) 0.05576(5) 0.0643(4) Uani d . 1
O O6 0.9916(2) 0.18361(17) 0.09791(7) 0.0866(6) Uani d . 1

loop_
_atom_site_aniso_label
_atom_site_aniso_U_11
_atom_site_aniso_U_22
_atom_site_aniso_U_33
_atom_site_aniso_U_12
_atom_site_aniso_U_13
_atom_site_aniso_U_23
C2 0.0543(12) 0.0670(15) 0.0466(12) 0.0063(10) 0.0065(9) 0.0085(10)
C3 0.0471(11) 0.0513(12) 0.0482(11) 0.0053(9) 0.0062(9) 0.0083(9)
C4 0.0443(10) 0.0433(11) 0.0427(10) -0.0014(8) -0.0008(8) 0.0017(8)
C5 0.0455(10) 0.0434(11) 0.0440(10) -0.0008(8) 0.0047(8) -0.0007(8)
C6 0.0524(11) 0.0526(12) 0.0471(11) -0.0029(9) 0.0040(9) -0.0037(9)
C7 0.0492(11) 0.0394(10) 0.0384(10) -0.0011(8) -0.0014(8) 0.0026(8)
C8 0.0537(12) 0.0463(11) 0.0403(10) -0.0022(9) 0.0013(9) -0.0008(8)
C9 0.0505(11) 0.0530(12) 0.0503(11) -0.0016(9) 0.0012(9) 0.0075(10)
C10 0.0619(13) 0.0567(13) 0.0459(11) 0.0070(10) 0.0128(10) 0.0080(10)
C11 0.0731(15) 0.0731(15) 0.0487(12) -0.0038(12) 0.0078(11) -0.0171(11)
C12 0.0543(12) 0.0683(14) 0.0499(12) -0.0101(10) -0.0001(10) -0.0103(10)
C13 0.0966(19) 0.102(2) 0.0493(13) 0.0133(16) -0.0024(13) 0.0179(13)
C14 0.0582(13) 0.0534(13) 0.0709(15) 0.0092(10) 0.0067(11) 0.0158(12)
C15 0.115(2) 0.0401(13) 0.126(2) -0.0001(14) 0.0164(19) -0.0040(14)
C16 0.0916(17) 0.0605(14) 0.0674(15) -0.0090(12) 0.0040(13) -0.0185(12)
C17 0.0528(12) 0.0459(12) 0.0495(11) 0.0029(9) 0.0063(9) -0.0012(9)
C18 0.0844(17) 0.0895(18) 0.0536(13) 0.0085(14) -0.0092(12) 0.0153(12)
C19 0.0597(13) 0.0654(14) 0.0491(12) 0.0036(11) 0.0042(10) 0.0073(11)
C20 0.0506(12) 0.0670(14) 0.0459(11) 0.0062(10) -0.0013(9) 0.0010(10)
C21 0.0701(16) 0.0694(16) 0.0889(18) 0.0026(12) 0.0151(14) -0.0052(13)
C22 0.0818(19) 0.0806(19) 0.110(2) 0.0096(15) 0.0159(17) -0.0255(18)
C23 0.0656(16) 0.122(2) 0.0653(16) 0.0157(16) 0.0094(13) -0.0167(16)
C24 0.0647(15) 0.109(2) 0.0573(14) 0.0155(14) 0.0120(12) 0.0160(14)
C25 0.0618(14) 0.0764(15) 0.0533(13) 0.0114(11) 0.0059(11) 0.0097(11)
N1 0.0743(13) 0.0672(13) 0.0420(10) -0.0034(10) -0.0068(9) -0.0068(9)
O1 0.1379(18) 0.0668(12) 0.1155(16) 0.0121(11) -0.0335(14) 0.0340(11)
O2 0.0921(11) 0.0415(8) 0.0750(11) 0.0006(8) 0.0032(9) 0.0019(7)
O3 0.1258(15) 0.0445(10) 0.0765(11) 0.0048(9) -0.0114(10) 0.0065(8)
O4 0.0683(9) 0.0575(9) 0.0500(8) 0.0028(7) -0.0109(7) 0.0060(7)
O5 0.0750(10) 0.0648(10) 0.0561(9) 0.0134(8) 0.0248(7) 0.0108(7)
O6 0.1056(14) 0.0809(12) 0.0779(11) 0.0211(10) 0.0350(10) 0.0289(9)

loop_
_atom_type_symbol
_atom_type_description
_atom_type_scat_dispersion_real
_atom_type_scat_dispersion_imag
_atom_type_scat_source
C C 0.0033 0.0016 'International Tables Vol C Tables 4.2.6.8 and 6.1.1.4'
H H 0.0000 0.0000 'International Tables Vol C Tables 4.2.6.8 and 6.1.1.4'
N N 0.0061 0.0033 'International Tables Vol C Tables 4.2.6.8 and 6.1.1.4'
O O 0.0106 0.0060 'International Tables Vol C Tables 4.2.6.8 and 6.1.1.4'

loop_
_geom_angle_atom_site_label_1
_geom_angle_atom_site_label_2
_geom_angle_atom_site_label_3
_geom_angle
_geom_angle_publ_flag
C3 C2 N1 119.33(19) yes
C3 C2 C13 127.2(2) ?
N1 C2 C13 113.4(2) ?
C2 C3 C14 121.22(19) ?
C2 C3 C4 121.31(18) yes
C14 C3 C4 117.37(18) ?
C5 C4 C3 111.58(15) yes
C5 C4 C7 111.05(15) ?
C3 C4 C7 109.50(15) ?
C5 C4 H4 108.2 ?
C3 C4 H4 108.2 ?
C7 C4 H4 108.2 ?
C6 C5 C17 120.88(18) ?
C6 C5 C4 121.59(17) yes
C17 C5 C4 117.44(16) ?
C5 C6 N1 119.05(19) yes
C5 C6 C16 127.36(19) ?
N1 C6 C16 113.58(18) ?
C12 C7 C8 118.11(18) ?
C12 C7 C4 121.73(17) ?
C8 C7 C4 120.11(16) ?
C9 C8 C7 121.37(18) ?
C9 C8 H8 119.3 ?
C7 C8 H8 119.3 ?
C10 C9 C8 118.69(19) ?
C10 C9 H9 120.7 ?
C8 C9 H9 120.7 ?
C9 C10 C11 121.59(19) ?
C9 C10 O5 119.54(19) ?
C11 C10 O5 118.85(19) ?
C10 C11 C12 118.90(19) ?
C10 C11 H11 120.5 ?
C12 C11 H11 120.5 ?
C7 C12 C11 121.18(19) ?
C7 C12 H12 119.4 ?
C11 C12 H12 119.4 ?
C2 C13 H13A 109.5 ?
C2 C13 H13B 109.5 ?
H13A C13 H13B 109.5 ?
C2 C13 H13C 109.5 ?
H13A C13 H13C 109.5 ?
H13B C13 H13C 109.5 ?
O1 C14 O2 121.4(2) ?
O1 C14 C3 126.8(2) ?
O2 C14 C3 111.76(18) ?
O2 C15 H15A 109.5 ?
O2 C15 H15B 109.5 ?
H15A C15 H15B 109.5 ?
O2 C15 H15C 109.5 ?
H15A C15 H15C 109.5 ?
H15B C15 H15C 109.5 ?
C6 C16 H16A 109.5 ?
C6 C16 H16B 109.5 ?
H16A C16 H16B 109.5 ?
C6 C16 H16C 109.5 ?
H16A C16 H16C 109.5 ?
H16B C16 H16C 109.5 ?
O3 C17 O4 120.86(18) ?
O3 C17 C5 128.25(19) ?
O4 C17 C5 110.88(17) ?
O4 C18 H18A 109.5 ?
O4 C18 H18 109.5 ?
H18A C18 H18 109.5 ?
O4 C18 H18C 109.5 ?
H18A C18 H18C 109.5 ?
H18 C18 H18C 109.5 ?
O6 C19 O5 122.6(2) ?
O6 C19 C20 125.2(2) ?
O5 C19 C20 112.21(18) ?
C21 C20 C25 119.3(2) ?
C21 C20 C19 118.1(2) ?
C25 C20 C19 122.7(2) ?
C22 C21 C20 119.9(3) ?
C22 C21 H21 120.0 ?
C20 C21 H21 120.0 ?
C21 C22 C23 120.2(3) ?
C21 C22 H22 119.9 ?
C23 C22 H22 119.9 ?
C24 C23 C22 120.2(3) ?
C24 C23 H23 119.9 ?
C22 C23 H23 119.9 ?
C23 C24 C25 120.2(3) ?
C23 C24 H24 119.9 ?
C25 C24 H24 119.9 ?
C24 C25 C20 120.2(2) ?
C24 C25 H25 119.9 ?
C20 C25 H25 119.9 ?
C6 N1 C2 124.50(19) yes
C6 N1 H1 119.8(17) ?
C2 N1 H1 114.9(17) ?
C14 O2 C15 116.79(19) ?
C17 O4 C18 116.80(17) ?
C19 O5 C10 115.98(15) ?

loop_
_geom_bond_atom_site_label_1
_geom_bond_atom_site_label_2
_geom_bond_distance
_geom_bond_publ_flag
C2 C3 1.344(3) yes
C2 N1 1.378(3) yes
C2 C13 1.502(3) ?
C3 C14 1.470(3) ?
C3 C4 1.522(2) yes
C4 C5 1.519(3) yes
C4 C7 1.524(3) ?
C4 H4 0.9800 ?
C5 C6 1.347(3) yes
C5 C17 1.464(3) ?
C6 N1 1.375(3) yes
C6 C16 1.491(3) ?
C7 C12 1.379(3) ?
C7 C8 1.386(3) ?
C8 C9 1.383(3) ?
C8 H8 0.9300 ?
C9 C10 1.363(3) ?
C9 H9 0.9300 ?
C10 C11 1.374(3) ?
C10 O5 1.415(2) ?
C11 C12 1.380(3) ?
C11 H11 0.9300 ?
C12 H12 0.9300 ?
C13 H13A 0.9600 ?
C13 H13B 0.9600 ?
C13 H13C 0.9600 ?
C14 O1 1.201(3) ?
C14 O2 1.332(3) ?
C15 O2 1.439(3) ?
C15 H15A 0.9600 ?
C15 H15B 0.9600 ?
C15 H15C 0.9600 ?
C16 H16A 0.9600 ?
C16 H16B 0.9600 ?
C16 H16C 0.9600 ?
C17 O3 1.200(2) ?
C17 O4 1.346(2) ?
C18 O4 1.434(2) ?
C18 H18A 0.9600 ?
C18 H18 0.9600 ?
C18 H18C 0.9600 ?
C19 O6 1.201(2) ?
C19 O5 1.348(3) ?
C19 C20 1.476(3) ?
C20 C21 1.380(3) ?
C20 C25 1.383(3) ?
C21 C22 1.374(3) ?
C21 H21 0.9300 ?
C22 C23 1.375(4) ?
C22 H22 0.9300 ?
C23 C24 1.358(4) ?
C23 H23 0.9300 ?
C24 C25 1.378(3) ?
C24 H24 0.9300 ?
C25 H25 0.9300 ?
N1 H1 0.81(2) ?

loop_
_geom_hbond_atom_site_label_D
_geom_hbond_atom_site_label_H
_geom_hbond_atom_site_label_A
_geom_hbond_site_symmetry_A
_geom_hbond_distance_DH
_geom_hbond_distance_HA
_geom_hbond_distance_DA
_geom_hbond_angle_DHA
_geom_hbond_publ_flag
N1 H1 O6 2_655 0.81(2) 2.53(2) 3.233(3) 146(2) yes
C8 H8 O1 2_655 0.93 2.45 3.249(3) 144.0 yes
C16 H16C O3 . 0.96 2.32 2.854(3) 114.7 yes
C13 H13C O1 . 0.96 2.50 2.830(4) 100.3 yes

loop_
_geom_torsion_atom_site_label_1
_geom_torsion_atom_site_label_2
_geom_torsion_atom_site_label_3
_geom_torsion_atom_site_label_4
_geom_torsion
_geom_torsion_publ_flag
N1 C2 C3 C14 -178.80(18) ?
C13 C2 C3 C14 0.6(3) ?
N1 C2 C3 C4 5.1(3) ?
C13 C2 C3 C4 -175.5(2) ?
C2 C3 C4 C5 -16.1(3) ?
C14 C3 C4 C5 167.64(16) ?
C2 C3 C4 C7 107.3(2) ?
C14 C3 C4 C7 -69.0(2) ?
C3 C4 C5 C6 16.3(3) ?
C7 C4 C5 C6 -106.2(2) ?
C3 C4 C5 C17 -167.23(16) ?
C7 C4 C5 C17 70.3(2) ?
C17 C5 C6 N1 178.25(18) ?
C4 C5 C6 N1 -5.4(3) ?
C17 C5 C6 C16 -1.0(3) ?
C4 C5 C6 C16 175.4(2) ?
C5 C4 C7 C12 -128.96(19) ?
C3 C4 C7 C12 107.4(2) ?
C5 C4 C7 C8 53.6(2) ?
C3 C4 C7 C8 -70.1(2) ?
C12 C7 C8 C9 -3.2(3) ?
C4 C7 C8 C9 174.32(16) ?
C7 C8 C9 C10 0.1(3) ?
C8 C9 C10 C11 3.1(3) ?
C8 C9 C10 O5 -178.71(16) ?
C9 C10 C11 C12 -3.0(3) ?
O5 C10 C11 C12 178.84(19) ?
C8 C7 C12 C11 3.4(3) ?
C4 C7 C12 C11 -174.13(19) ?
C10 C11 C12 C7 -0.4(3) ?
C2 C3 C14 O1 -8.1(4) y
C4 C3 C14 O1 168.1(2) ?
C2 C3 C14 O2 171.00(19) ?
C4 C3 C14 O2 -12.7(3) ?
C6 C5 C17 O3 11.3(3) y
C4 C5 C17 O3 -165.2(2) ?
C6 C5 C17 O4 -169.72(18) ?
C4 C5 C17 O4 13.8(2) ?
O6 C19 C20 C21 16.1(3) ?
O5 C19 C20 C21 -162.2(2) ?
O6 C19 C20 C25 -165.5(2) ?
O5 C19 C20 C25 16.2(3) ?
C25 C20 C21 C22 -2.0(3) ?
C19 C20 C21 C22 176.5(2) ?
C20 C21 C22 C23 2.2(4) ?
C21 C22 C23 C24 -0.9(4) ?
C22 C23 C24 C25 -0.5(4) ?
C23 C24 C25 C20 0.7(3) ?
C21 C20 C25 C24 0.6(3) ?
C19 C20 C25 C24 -177.8(2) ?
C5 C6 N1 C2 -8.1(3) ?
C16 C6 N1 C2 171.2(2) ?
C3 C2 N1 C6 8.2(3) ?
C13 C2 N1 C6 -171.3(2) ?
O1 C14 O2 C15 -6.2(3) ?
C3 C14 O2 C15 174.67(19) ?
O3 C17 O4 C18 -1.6(3) ?
C5 C17 O4 C18 179.39(17) ?
O6 C19 O5 C10 -5.1(3) ?
C20 C19 O5 C10 173.21(17) ?
C9 C10 O5 C19 102.5(2) ?
C11 C10 O5 C19 -79.2(2) ?

loop_
_cod_related_entry_id
_cod_related_entry_database
_cod_related_entry_code
1 ChemSpider 21127554
